data_7107697
loop_
_publ_author_name
'Victoria P. Colquhoun'
'Christian Unkelbach'
'Carsten Strohmann'

_publ_section_title
;
 Isolation of Reactive Intermediate in Deprotonation Reaction with Zinc
 Alkyls
;
_journal_name_full Chem.Commun.
_journal_page_first 5034
_journal_paper_doi 10.1039/c2cc32057f
_journal_volume 48
_journal_year 2012
_chemical_formula_sum 'C16 H38 N2 Si Zn'
_chemical_formula_weight 351.94
_chemical_name_common
;adduct of diethylzinc and (tert
butylamino)(piperidinomethyl)dimethylsilane
;
_chemical_name_systematic
;
adduct of diethylzinc and (tert butylamino)(piperidinomethyl)dimethylsilane
;
_space_group_IT_number 14
_symmetry_cell_setting monoclinic
_symmetry_space_group_name_Hall '-P 2ybc'
_symmetry_space_group_name_H-M 'P 1 21/c 1'
_atom_sites_solution_hydrogens geom
_atom_sites_solution_primary direct
_atom_sites_solution_secondary difmap
_audit_creation_date 2012-02-22T11:21:41-00:00
_audit_creation_method 'WinGX routine CIF_UPDATE'
_cell_angle_alpha 90
_cell_angle_beta 106.918(7)
_cell_angle_gamma 90
_cell_formula_units_Z 4
_cell_length_a 12.126(5)
_cell_length_b 10.691(5)
_cell_length_c 16.231(7)
_cell_measurement_reflns_used 4390
_cell_measurement_temperature 173(2)
_cell_measurement_theta_max 26.99
_cell_measurement_theta_min 2.31
_cell_volume 2013.1(15)
_computing_cell_refinement 'SAINT-Plus (Bruker, 1999)'
_computing_data_collection 'SMART (Bruker, 2001)'
_computing_data_reduction 'SAINT-Plus (Bruker, 1999)'
_computing_molecular_graphics
;
Ortep-3 (Farrugia, 1997) and Schakal 92
(Keller 1992)
;
_computing_publication_material 'wingx (Farrugia, 1999)'
_computing_structure_refinement 'SHELXL-97 (Sheldrick, 2008)'
_computing_structure_solution 'SHELXS90 (Sheldrick, 2008)'
_diffrn_ambient_temperature 173(2)
_diffrn_measured_fraction_theta_full 1
_diffrn_measured_fraction_theta_max 1
_diffrn_measurement_device_type 'Bruker APEXCCD'
_diffrn_measurement_method \w
_diffrn_radiation_monochromator graphite
_diffrn_radiation_source 'fine-focus sealed tube'
_diffrn_radiation_type MoK\a
_diffrn_radiation_wavelength 0.71073
_diffrn_reflns_av_R_equivalents 0.0417
_diffrn_reflns_av_unetI/netI 0.0215
_diffrn_reflns_limit_h_max 15
_diffrn_reflns_limit_h_min -15
_diffrn_reflns_limit_k_max 13
_diffrn_reflns_limit_k_min -13
_diffrn_reflns_limit_l_max 20
_diffrn_reflns_limit_l_min -20
_diffrn_reflns_number 43766
_diffrn_reflns_theta_full 26.99
_diffrn_reflns_theta_max 26.99
_diffrn_reflns_theta_min 2.31
_exptl_absorpt_coefficient_mu 1.275
_exptl_absorpt_correction_T_max 0.7846
_exptl_absorpt_correction_T_min 0.5151
_exptl_absorpt_correction_type multi-scan
_exptl_absorpt_process_details '(SADABS; Bruker, 1999)'
_exptl_crystal_colour colourless
_exptl_crystal_density_diffrn 1.161
_exptl_crystal_density_method 'not measured'
_exptl_crystal_description needle
_exptl_crystal_F_000 768
_exptl_crystal_size_max 0.6
_exptl_crystal_size_mid 0.2
_exptl_crystal_size_min 0.2
_refine_diff_density_max 0.487
_refine_diff_density_min -0.163
_refine_diff_density_rms 0.051
_refine_ls_extinction_method none
_refine_ls_goodness_of_fit_ref 1.048
_refine_ls_hydrogen_treatment mixed
_refine_ls_matrix_type full
_refine_ls_number_parameters 192
_refine_ls_number_reflns 4390
_refine_ls_number_restraints 0
_refine_ls_restrained_S_all 1.048
_refine_ls_R_factor_all 0.0323
_refine_ls_R_factor_gt 0.0271
_refine_ls_shift/su_max 0.009
_refine_ls_shift/su_mean 0
_refine_ls_structure_factor_coef Fsqd
_refine_ls_weighting_details 'calc w=1/[\s^2^(Fo^2^)+(0.0375P)^2^+0.5125P] where P=(Fo^2^+2Fc^2^)/3'
_refine_ls_weighting_scheme calc
_refine_ls_wR_factor_gt 0.0684
_refine_ls_wR_factor_ref 0.0715
_reflns_number_gt 3869
_reflns_number_total 4390
_reflns_threshold_expression >2sigma(I)
_cod_data_source_file c2cc32057f.txt
_cod_data_source_block compound_2
_cod_original_cell_volume 2013.3(15)
_cod_original_sg_symbol_H-M 'P 21/c'
_cod_database_code 7107697

loop_
_symmetry_equiv_pos_as_xyz
'x, y, z'
'-x, y+1/2, -z+1/2'
'-x, -y, -z'
'x, -y-1/2, z-1/2'

loop_
_atom_site_label
_atom_site_type_symbol
_atom_site_fract_x
_atom_site_fract_y
_atom_site_fract_z
_atom_site_U_iso_or_equiv
_atom_site_adp_type
_atom_site_occupancy
_atom_site_symmetry_multiplicity
_atom_site_calc_flag
_atom_site_refinement_flags
C1 C 0.32826(14) 1.12558(15) 0.05962(11) 0.0374(3) Uani 1 1 d .
C2 C 0.29855(18) 1.07622(18) -0.03257(12) 0.0503(4) Uani 1 1 d .
H2A H 0.323 0.9888 -0.0318 0.075 Uiso 1 1 calc R
H2B H 0.3385 1.1264 -0.0656 0.075 Uiso 1 1 calc R
H2C H 0.2151 1.0819 -0.0594 0.075 Uiso 1 1 calc R
C3 C 0.29125(19) 1.26307(17) 0.05717(15) 0.0581(5) Uani 1 1 d .
H3A H 0.2084 1.2697 0.0281 0.087 Uiso 1 1 calc R
H3B H 0.334 1.3123 0.0257 0.087 Uiso 1 1 calc R
H3C H 0.3077 1.295 0.1161 0.087 Uiso 1 1 calc R
C4 C 0.45819(15) 1.1157(2) 0.10187(14) 0.0535(5) Uani 1 1 d .
H4A H 0.4776 1.1509 0.1601 0.08 Uiso 1 1 calc R
H4B H 0.4988 1.1622 0.0676 0.08 Uiso 1 1 calc R
H4C H 0.4814 1.0276 0.1051 0.08 Uiso 1 1 calc R
C5 C 0.28686(18) 1.18070(16) 0.28162(13) 0.0507(5) Uani 1 1 d .
H5A H 0.3469 1.2392 0.2768 0.076 Uiso 1 1 calc R
H5B H 0.298 1.1606 0.3424 0.076 Uiso 1 1 calc R
H5C H 0.2109 1.2191 0.2574 0.076 Uiso 1 1 calc R
C6 C 0.44075(14) 0.96256(15) 0.27275(11) 0.0401(4) Uani 1 1 d .
H6A H 0.4548 0.8951 0.2362 0.06 Uiso 1 1 calc R
H6B H 0.4425 0.9286 0.3292 0.06 Uiso 1 1 calc R
H6C H 0.5006 1.0266 0.28 0.06 Uiso 1 1 calc R
C7 C 0.17082(13) 0.93298(14) 0.22773(10) 0.0346(3) Uani 1 1 d .
H7A H 0.1723 0.928 0.2889 0.041 Uiso 1 1 calc R
H7B H 0.0986 0.9762 0.1964 0.041 Uiso 1 1 calc R
C8 C 0.24503(13) 0.72183(15) 0.25919(10) 0.0341(3) Uani 1 1 d .
H8A H 0.2264 0.7297 0.3144 0.041 Uiso 1 1 calc R
H8B H 0.3251 0.7514 0.2686 0.041 Uiso 1 1 calc R
C9 C 0.23758(15) 0.58486(15) 0.23280(12) 0.0417(4) Uani 1 1 d .
H9A H 0.2902 0.5348 0.2791 0.05 Uiso 1 1 calc R
H9B H 0.2621 0.5753 0.1801 0.05 Uiso 1 1 calc R
C10 C 0.11440(16) 0.53663(17) 0.21593(13) 0.0507(5) Uani 1 1 d .
H10A H 0.1092 0.4493 0.1948 0.061 Uiso 1 1 calc R
H10B H 0.0922 0.5379 0.27 0.061 Uiso 1 1 calc R
C11 C 0.03338(16) 0.61995(18) 0.14880(13) 0.0513(5) Uani 1 1 d .
H11A H 0.0514 0.6119 0.0933 0.062 Uiso 1 1 calc R
H11B H -0.0471 0.5922 0.1399 0.062 Uiso 1 1 calc R
C12 C 0.04512(14) 0.75576(17) 0.17713(12) 0.0423(4) Uani 1 1 d .
H12A H -0.0074 0.8076 0.1319 0.051 Uiso 1 1 calc R
H12B H 0.0214 0.7644 0.2303 0.051 Uiso 1 1 calc R
C13 C 0.37078(14) 0.73928(15) 0.08149(11) 0.0388(4) Uani 1 1 d .
H13A H 0.4251 0.8035 0.0727 0.047 Uiso 1 1 calc R
H13B H 0.4007 0.7087 0.1414 0.047 Uiso 1 1 calc R
C14 C 0.3687(2) 0.6303(2) 0.02018(14) 0.0639(6) Uani 1 1 d .
H14A H 0.3202 0.5631 0.0316 0.096 Uiso 1 1 calc R
H14B H 0.4473 0.5991 0.029 0.096 Uiso 1 1 calc R
H14C H 0.3373 0.6589 -0.0394 0.096 Uiso 1 1 calc R
C15 C 0.06743(15) 0.84706(16) -0.02546(11) 0.0419(4) Uani 1 1 d .
H15A H 0.0092 0.8761 0.0022 0.05 Uiso 1 1 calc R
H15B H 0.0786 0.9149 -0.0637 0.05 Uiso 1 1 calc R
C16 C 0.01954(16) 0.73346(19) -0.08042(12) 0.0488(4) Uani 1 1 d .
H16A H 0.0795 0.6973 -0.1026 0.073 Uiso 1 1 calc R
H16B H -0.0463 0.7587 -0.1287 0.073 Uiso 1 1 calc R
H16C H -0.0055 0.6711 -0.0454 0.073 Uiso 1 1 calc R
H1N H 0.1973(16) 1.0604(16) 0.0874(11) 0.034(5) Uiso 1 1 d .
N1 N 0.26566(11) 1.04865(11) 0.10912(8) 0.0298(3) Uani 1 1 d .
N2 N 0.16547(10) 0.80290(11) 0.19365(8) 0.0306(3) Uani 1 1 d .
Si Si 0.29611(4) 1.03388(4) 0.22094(3) 0.03045(10) Uani 1 1 d .
Zn Zn 0.216945(15) 0.819627(16) 0.066778(11) 0.03283(7) Uani 1 1 d .

loop_
_atom_site_aniso_label
_atom_site_aniso_U_11
_atom_site_aniso_U_22
_atom_site_aniso_U_33
_atom_site_aniso_U_23
_atom_site_aniso_U_13
_atom_site_aniso_U_12
C1 0.0378(8) 0.0313(8) 0.0444(9) 0.0043(7) 0.0143(7) -0.0019(6)
C2 0.0633(12) 0.0487(10) 0.0420(10) 0.0085(8) 0.0202(9) -0.0030(9)
C3 0.0728(14) 0.0310(9) 0.0775(14) 0.0088(9) 0.0330(12) -0.0005(9)
C4 0.0383(10) 0.0617(12) 0.0619(12) 0.0089(10) 0.0171(9) -0.0085(8)
C5 0.0590(12) 0.0408(10) 0.0468(11) -0.0163(8) 0.0069(9) 0.0025(8)
C6 0.0322(8) 0.0384(8) 0.0426(9) -0.0015(7) -0.0005(7) -0.0034(6)
C7 0.0332(8) 0.0344(8) 0.0378(8) -0.0010(6) 0.0130(7) 0.0023(6)
C8 0.0322(8) 0.0355(8) 0.0315(8) 0.0034(6) 0.0043(6) -0.0039(6)
C9 0.0461(10) 0.0327(8) 0.0434(9) 0.0057(7) 0.0084(8) -0.0025(7)
C10 0.0547(11) 0.0411(9) 0.0518(11) 0.0055(8) 0.0086(9) -0.0181(8)
C11 0.0429(10) 0.0552(11) 0.0488(11) 0.0034(9) 0.0023(8) -0.0221(8)
C12 0.0278(8) 0.0507(10) 0.0462(10) 0.0072(8) 0.0074(7) -0.0065(7)
C13 0.0423(9) 0.0342(8) 0.0432(9) 0.0048(7) 0.0174(7) 0.0074(7)
C14 0.0844(16) 0.0539(12) 0.0564(13) -0.0036(10) 0.0254(11) 0.0275(11)
C15 0.0445(9) 0.0376(8) 0.0347(9) -0.0046(7) -0.0024(7) 0.0036(7)
C16 0.0481(10) 0.0568(11) 0.0357(9) -0.0111(8) 0.0031(8) -0.0059(9)
N1 0.0266(6) 0.0271(6) 0.0337(7) -0.0003(5) 0.0057(5) -0.0006(5)
N2 0.0258(6) 0.0324(6) 0.0325(7) 0.0010(5) 0.0066(5) -0.0030(5)
Si 0.0304(2) 0.0272(2) 0.0310(2) -0.00570(15) 0.00480(17) -0.00128(15)
Zn 0.03251(11) 0.03201(11) 0.03092(11) -0.00144(7) 0.00445(8) 0.00269(7)

loop_
_atom_type_symbol
_atom_type_description
_atom_type_scat_dispersion_real
_atom_type_scat_dispersion_imag
_atom_type_scat_source
C C 0.0033 0.0016 'International Tables Vol C Tables 4.2.6.8 and 6.1.1.4'
H H 0 0 'International Tables Vol C Tables 4.2.6.8 and 6.1.1.4'
N N 0.0061 0.0033 'International Tables Vol C Tables 4.2.6.8 and 6.1.1.4'
Si Si 0.0817 0.0704 'International Tables Vol C Tables 4.2.6.8 and 6.1.1.4'
Zn Zn 0.2839 1.4301 'International Tables Vol C Tables 4.2.6.8 and 6.1.1.4'

loop_
_geom_angle_atom_site_label_1
_geom_angle_atom_site_label_2
_geom_angle_atom_site_label_3
_geom_angle
N1 C1 C2 108.85(13)
N1 C1 C4 109.75(14)
C2 C1 C4 109.52(15)
N1 C1 C3 110.44(14)
C2 C1 C3 108.77(15)
C4 C1 C3 109.50(16)
C1 C2 H2A 109.5
C1 C2 H2B 109.5
H2A C2 H2B 109.5
C1 C2 H2C 109.5
H2A C2 H2C 109.5
H2B C2 H2C 109.5
C1 C3 H3A 109.5
C1 C3 H3B 109.5
H3A C3 H3B 109.5
C1 C3 H3C 109.5
H3A C3 H3C 109.5
H3B C3 H3C 109.5
C1 C4 H4A 109.5
C1 C4 H4B 109.5
H4A C4 H4B 109.5
C1 C4 H4C 109.5
H4A C4 H4C 109.5
H4B C4 H4C 109.5
Si C5 H5A 109.5
Si C5 H5B 109.5
H5A C5 H5B 109.5
Si C5 H5C 109.5
H5A C5 H5C 109.5
H5B C5 H5C 109.5
Si C6 H6A 109.5
Si C6 H6B 109.5
H6A C6 H6B 109.5
Si C6 H6C 109.5
H6A C6 H6C 109.5
H6B C6 H6C 109.5
N2 C7 Si 117.33(10)
N2 C7 H7A 108
Si C7 H7A 108
N2 C7 H7B 108
Si C7 H7B 108
H7A C7 H7B 107.2
N2 C8 C9 112.73(13)
N2 C8 H8A 109
C9 C8 H8A 109
N2 C8 H8B 109
C9 C8 H8B 109
H8A C8 H8B 107.8
C8 C9 C10 110.51(15)
C8 C9 H9A 109.5
C10 C9 H9A 109.5
C8 C9 H9B 109.5
C10 C9 H9B 109.5
H9A C9 H9B 108.1
C11 C10 C9 108.91(14)
C11 C10 H10A 109.9
C9 C10 H10A 109.9
C11 C10 H10B 109.9
C9 C10 H10B 109.9
H10A C10 H10B 108.3
C12 C11 C10 111.01(15)
C12 C11 H11A 109.4
C10 C11 H11A 109.4
C12 C11 H11B 109.4
C10 C11 H11B 109.4
H11A C11 H11B 108
N2 C12 C11 112.23(14)
N2 C12 H12A 109.2
C11 C12 H12A 109.2
N2 C12 H12B 109.2
C11 C12 H12B 109.2
H12A C12 H12B 107.9
C14 C13 Zn 114.26(13)
C14 C13 H13A 108.7
Zn C13 H13A 108.7
C14 C13 H13B 108.7
Zn C13 H13B 108.7
H13A C13 H13B 107.6
C13 C14 H14A 109.5
C13 C14 H14B 109.5
H14A C14 H14B 109.5
C13 C14 H14C 109.5
H14A C14 H14C 109.5
H14B C14 H14C 109.5
C16 C15 Zn 115.40(12)
C16 C15 H15A 108.4
Zn C15 H15A 108.4
C16 C15 H15B 108.4
Zn C15 H15B 108.4
H15A C15 H15B 107.5
C15 C16 H16A 109.5
C15 C16 H16B 109.5
H16A C16 H16B 109.5
C15 C16 H16C 109.5
H16A C16 H16C 109.5
H16B C16 H16C 109.5
C1 N1 Si 128.12(11)
C1 N1 Zn 119.51(9)
Si N1 Zn 98.88(5)
C1 N1 H1N 107.2(13)
Si N1 H1N 110.2(13)
Zn N1 H1N 84.6(12)
C8 N2 C7 109.20(12)
C8 N2 C12 109.16(12)
C7 N2 C12 108.44(12)
C8 N2 Zn 113.09(9)
C7 N2 Zn 105.24(9)
C12 N2 Zn 111.54(10)
N1 Si C6 112.93(7)
N1 Si C5 116.27(8)
C6 Si C5 107.25(9)
N1 Si C7 100.43(7)
C6 Si C7 113.87(8)
C5 Si C7 105.97(9)
C13 Zn C15 139.33(7)
C13 Zn N2 109.99(6)
C15 Zn N2 104.74(7)
C13 Zn N1 104.09(6)
C15 Zn N1 98.50(6)
N2 Zn N1 86.35(4)

loop_
_geom_bond_atom_site_label_1
_geom_bond_atom_site_label_2
_geom_bond_distance
C1 N1 1.501(2)
C1 C2 1.528(3)
C1 C4 1.528(2)
C1 C3 1.534(2)
C2 H2A 0.98
C2 H2B 0.98
C2 H2C 0.98
C3 H3A 0.98
C3 H3B 0.98
C3 H3C 0.98
C4 H4A 0.98
C4 H4B 0.98
C4 H4C 0.98
C5 Si 1.8737(18)
C5 H5A 0.98
C5 H5B 0.98
C5 H5C 0.98
C6 Si 1.8726(18)
C6 H6A 0.98
C6 H6B 0.98
C6 H6C 0.98
C7 N2 1.491(2)
C7 Si 1.8925(17)
C7 H7A 0.99
C7 H7B 0.99
C8 N2 1.489(2)
C8 C9 1.521(2)
C8 H8A 0.99
C8 H8B 0.99
C9 C10 1.528(2)
C9 H9A 0.99
C9 H9B 0.99
C10 C11 1.524(3)
C10 H10A 0.99
C10 H10B 0.99
C11 C12 1.517(3)
C11 H11A 0.99
C11 H11B 0.99
C12 N2 1.493(2)
C12 H12A 0.99
C12 H12B 0.99
C13 C14 1.528(3)
C13 Zn 2.0040(18)
C13 H13A 0.99
C13 H13B 0.99
C14 H14A 0.98
C14 H14B 0.98
C14 H14C 0.98
C15 C16 1.519(2)
C15 Zn 2.0087(18)
C15 H15A 0.99
C15 H15B 0.99
C16 H16A 0.98
C16 H16B 0.98
C16 H16C 0.98
N1 Si 1.7508(16)
N1 Zn 2.5652(16)
N1 H1N 0.810(18)
N2 Zn 2.3261(15)
